data_4322933
loop_
_publ_author_name
'Stefan Z\"urcher'
'Volker Gramlich'
'Dieter von Arx'
'Antonio Togni'

_publ_section_title
;
 Charge-Transfer Salts of Octamethylferrocenyl Thioethers and [M(mnt)2]-
 Complexes (M = Ni, Co, Pt). Synthesis, Structure, and Physical Properties
;
_journal_name_full 'Inorganic Chemistry'
_journal_page_first 4015
_journal_page_last 4021
_journal_paper_doi 10.1021/ic9802045
_journal_volume 37
_journal_year 1998
_chemical_formula_sum 'C28 H30 Co Fe N4 S6'
_chemical_formula_weight 729.70
_chemical_name_common '[Fe(C5Me4SMe)2][Co(mnt)2]'
_chemical_name_systematic
;
 ?
;
_space_group_IT_number 14
_symmetry_cell_setting monoclinic
_symmetry_space_group_name_Hall '-P 2yn'
_symmetry_space_group_name_H-M 'P 1 21/n 1'
_atom_sites_solution_hydrogens geom
_atom_sites_solution_primary direct
_atom_sites_solution_secondary difmap
_audit_creation_method SHELXL
_cell_angle_alpha 90.00
_cell_angle_beta 99.12(6)
_cell_angle_gamma 90.00
_cell_formula_units_Z 4
_cell_length_a 15.109(10)
_cell_length_b 8.588(6)
_cell_length_c 25.359(20)
_cell_measurement_reflns_used 16
_cell_measurement_temperature 293(2)
_cell_measurement_theta_max 25
_cell_measurement_theta_min 20
_cell_volume 3249(4)
_computing_cell_refinement 'STOE DIF4'
_computing_data_collection 'PICKER STOE DIF4'
_computing_data_reduction 'STOE REDU4'
_computing_molecular_graphics SHELXLTL-Plus
_computing_publication_material SHELXL-93
_computing_structure_refinement 'SHELXL-93 (Sheldrick, 1993)'
_computing_structure_solution 'SHELXS-86 (Sheldrick, 1990)'
_diffrn_ambient_temperature 293(2)
_diffrn_measurement_device 'Syntex P21'
_diffrn_measurement_method ' \w scans'
_diffrn_radiation_monochromator graphite
_diffrn_radiation_source 'fine-focus sealed tube'
_diffrn_radiation_type MoK\a
_diffrn_radiation_wavelength 0.71073
_diffrn_reflns_av_R_equivalents 0.0203
_diffrn_reflns_av_sigmaI/netI 0.0259
_diffrn_reflns_limit_h_max 14
_diffrn_reflns_limit_h_min -14
_diffrn_reflns_limit_k_max 8
_diffrn_reflns_limit_k_min 0
_diffrn_reflns_limit_l_max 24
_diffrn_reflns_limit_l_min 0
_diffrn_reflns_number 3150
_diffrn_reflns_theta_max 20.04
_diffrn_reflns_theta_min 1.63
_diffrn_standards_decay_% 0
_diffrn_standards_interval_count 120
_diffrn_standards_number 1
_exptl_absorpt_coefficient_mu 1.368
_exptl_absorpt_correction_type none
_exptl_crystal_colour black
_exptl_crystal_density_diffrn 1.492
_exptl_crystal_description prism
_exptl_crystal_F_000 1500
_exptl_crystal_size_max 0.3
_exptl_crystal_size_mid 0.3
_exptl_crystal_size_min 0.2
_refine_diff_density_max 0.783
_refine_diff_density_min -0.468
_refine_diff_density_rms 0.066
_refine_ls_extinction_method none
_refine_ls_goodness_of_fit_all 1.061
_refine_ls_goodness_of_fit_obs 1.153
_refine_ls_matrix_type full
_refine_ls_number_parameters 391
_refine_ls_number_reflns 3053
_refine_ls_number_restraints 0
_refine_ls_restrained_S_all 1.061
_refine_ls_restrained_S_obs 1.153
_refine_ls_R_factor_all 0.0470
_refine_ls_R_factor_obs 0.0402
_refine_ls_shift/esd_max -3.141
_refine_ls_shift/esd_mean 0.035
_refine_ls_structure_factor_coef Fsqd
_refine_ls_weighting_details 'w=1/[\s^2^(Fo^2^)+(0.0779P)^2^+2.4088P] where P=(Fo^2^+2Fc^2^)/3'
_refine_ls_weighting_scheme calc
_refine_ls_wR_factor_all 0.1161
_refine_ls_wR_factor_obs 0.1130
_reflns_number_observed 2523
_reflns_number_total 3053
_reflns_observed_criterion >2sigma(I)
_cod_data_source_file ic9802045_2.cif
_cod_data_source_block '[Fe(C5Me4SMe)2][Co(mnt)2]'
_cod_depositor_comments
;
The following automatic conversions were performed:

'_refine_ls_weighting_scheme' value 'calc
w=1/[\s^2^(Fo^2^)+(0.0779P)^2^+2.4088P] where P=(Fo^2^+2Fc^2^)/3' was
changed to 'calc'. New tag '_refine_ls_weighting_details' was
created. The value of the new tag was set to
'w=1/[\s^2^(Fo^2^)+(0.0779P)^2^+2.4088P] where P=(Fo^2^+2Fc^2^)/3'.

Automatic conversion script
Id: cif_fix_values 3143 2015-03-26 13:38:13Z robertas 
;
_cod_original_cell_volume 3248.9(40)
_cod_database_code 4322933

loop_
_symmetry_equiv_pos_as_xyz
'x, y, z'
'-x+1/2, y+1/2, -z+1/2'
'-x, -y, -z'
'x-1/2, -y-1/2, z-1/2'

loop_
_atom_site_aniso_label
_atom_site_aniso_U_11
_atom_site_aniso_U_22
_atom_site_aniso_U_33
_atom_site_aniso_U_23
_atom_site_aniso_U_13
_atom_site_aniso_U_12
Fe 0.0446(5) 0.0396(5) 0.0413(5) 0.0051(4) 0.0071(4) -0.0006(4)
S1 0.112(2) 0.0724(13) 0.0672(12) -0.0010(10) 0.0165(11) 0.0350(12)
S1' 0.0815(14) 0.098(2) 0.0842(14) -0.0179(12) 0.0029(11) 0.0306(12)
C5' 0.060(4) 0.077(5) 0.044(4) 0.005(3) 0.012(3) -0.016(4)
C5 0.067(4) 0.074(5) 0.033(3) 0.008(3) 0.004(3) -0.009(4)
C2' 0.049(4) 0.052(4) 0.041(3) -0.003(3) 0.006(3) -0.014(4)
C2 0.057(4) 0.059(5) 0.058(4) -0.012(3) 0.011(3) -0.010(4)
C3' 0.047(4) 0.083(5) 0.033(3) 0.003(3) 0.007(3) 0.005(4)
C10 0.078(5) 0.083(6) 0.080(5) -0.022(5) 0.027(4) -0.008(5)
C7' 0.050(5) 0.165(10) 0.073(5) -0.002(7) 0.006(4) 0.022(5)
C4' 0.097(5) 0.043(4) 0.041(4) 0.007(3) 0.001(4) 0.015(4)
C9 0.104(6) 0.116(7) 0.056(5) 0.008(5) 0.031(4) -0.044(6)
C3 0.046(4) 0.089(6) 0.055(4) -0.014(4) -0.001(3) 0.007(4)
C1 0.059(4) 0.046(4) 0.044(4) 0.005(3) 0.009(3) 0.003(3)
C1' 0.046(4) 0.051(4) 0.050(4) -0.002(3) 0.011(3) 0.001(3)
C10' 0.117(7) 0.125(8) 0.100(7) -0.051(6) 0.019(5) 0.022(7)
S2' 0.0439(9) 0.0443(9) 0.0362(8) 0.0032(7) 0.0086(6) -0.0013(7)
Co1 0.0454(5) 0.0356(5) 0.0340(5) 0.0011(3) 0.0123(3) -0.0001(4)
S3' 0.0575(10) 0.0564(10) 0.0413(9) -0.0047(8) 0.0198(7) -0.0009(8)
S3 0.0624(10) 0.0449(9) 0.0361(8) -0.0039(7) 0.0124(7) -0.0088(8)
S2 0.0524(9) 0.0384(9) 0.0342(8) 0.0019(7) 0.0086(7) -0.0026(7)
N1' 0.054(4) 0.087(4) 0.087(4) 0.027(4) 0.005(3) -0.013(3)
C12' 0.047(4) 0.046(4) 0.050(4) 0.010(3) 0.020(3) 0.011(3)
C14' 0.055(4) 0.072(5) 0.057(4) 0.007(4) 0.020(4) 0.002(4)
N2 0.082(4) 0.088(5) 0.065(4) 0.000(3) 0.006(3) -0.035(4)
C11' 0.043(4) 0.043(4) 0.045(4) 0.005(3) 0.015(3) 0.001(3)
C13' 0.042(4) 0.059(4) 0.052(4) 0.015(3) 0.011(3) 0.003(4)
C11 0.044(3) 0.037(3) 0.038(3) 0.000(3) 0.012(3) 0.005(3)
N2' 0.080(4) 0.125(6) 0.071(4) 0.010(4) 0.036(4) -0.007(4)
C13 0.057(4) 0.049(4) 0.048(4) -0.002(3) 0.012(3) -0.005(3)
C12 0.048(4) 0.032(3) 0.048(4) 0.001(3) 0.013(3) -0.003(3)
C14 0.055(4) 0.058(4) 0.044(4) 0.001(3) 0.006(3) -0.004(4)
N1 0.091(4) 0.091(5) 0.055(4) 0.008(3) 0.032(3) -0.015(4)
C4 0.086(5) 0.050(4) 0.041(4) 0.003(3) -0.012(3) 0.016(4)
C6' 0.104(6) 0.065(5) 0.061(4) -0.001(4) 0.024(5) -0.031(5)
C8 0.181(11) 0.074(6) 0.069(6) 0.020(5) -0.011(6) 0.031(8)
C8' 0.173(10) 0.071(6) 0.074(6) 0.018(4) 0.004(6) 0.023(7)
C6 0.104(6) 0.085(6) 0.109(7) -0.029(6) 0.043(6) -0.045(6)
C9' 0.142(9) 0.113(8) 0.099(7) -0.020(6) 0.092(6) -0.060(8)
C7 0.065(5) 0.148(9) 0.106(7) -0.048(7) -0.008(5) 0.031(5)

loop_
_atom_site_label
_atom_site_type_symbol
_atom_site_fract_x
_atom_site_fract_y
_atom_site_fract_z
_atom_site_U_iso_or_equiv
_atom_site_thermal_displace_type
_atom_site_occupancy
_atom_site_calc_flag
_atom_site_refinement_flags
_atom_site_disorder_group
Fe Fe 0.02471(5) -0.10344(9) 0.81400(3) 0.0418(3) Uani 1 d . .
S1 S -0.05354(14) 0.2122(2) 0.87060(7) 0.0835(6) Uani 1 d . .
S1' S 0.12296(13) -0.3847(3) 0.74915(8) 0.0889(7) Uani 1 d . .
C5' C 0.0445(4) -0.0871(8) 0.7347(2) 0.060(2) Uani 1 d . .
C5 C -0.0038(4) -0.1037(8) 0.8921(2) 0.058(2) Uani 1 d . .
C2' C -0.0468(4) -0.2703(7) 0.7649(2) 0.047(2) Uani 1 d . .
C2 C 0.1068(4) 0.0486(8) 0.8642(2) 0.058(2) Uani 1 d . .
C3' C -0.0945(4) -0.1312(8) 0.7579(2) 0.054(2) Uani 1 d . .
C10 C -0.0492(5) 0.2630(10) 0.9401(3) 0.078(2) Uani 1 d . .
H10A H -0.0865(5) 0.3523(10) 0.9426(3) 0.095(26) Uiso 1 d R .
H10B H -0.0707(5) 0.1770(10) 0.9587(3) 0.077(23) Uiso 1 d R .
H10C H 0.0113(5) 0.2866(10) 0.9558(3) 0.091(25) Uiso 1 d R .
C7' C -0.1884(4) -0.1036(13) 0.7682(3) 0.096(3) Uani 1 d . .
H7'A H -0.2296(4) -0.1242(13) 0.7361(3) 0.162(41) Uiso 1 d R .
H7'B H -0.2001(4) -0.1738(13) 0.7958(3) 0.111(33) Uiso 1 d R .
H7'C H -0.1958(4) 0.0017(13) 0.7794(3) 0.146(44) Uiso 1 d R .
C4' C -0.0391(5) -0.0153(7) 0.7404(2) 0.062(2) Uani 1 d . .
C9 C -0.0900(6) -0.1490(11) 0.9098(3) 0.090(3) Uani 1 d . .
H9A H -0.0850(6) -0.1405(11) 0.9479(3) 0.079(21) Uiso 1 d R .
H9B H -0.1356(6) -0.0790(11) 0.8931(3) 0.168(48) Uiso 1 d R .
H9C H -0.1058(6) -0.2538(11) 0.8991(3) 0.096(27) Uiso 1 d R .
C3 C 0.1399(4) -0.1055(9) 0.8725(2) 0.064(2) Uani 1 d . .
C1 C 0.0184(4) 0.0497(7) 0.8762(2) 0.050(2) Uani 1 d . .
C1' C 0.0376(4) -0.2445(7) 0.7502(2) 0.0486(15) Uani 1 d . .
C10' C 0.0776(7) -0.4816(12) 0.6866(3) 0.114(3) Uani 1 d . .
H10D H 0.1187(7) -0.5629(12) 0.6808(3) 0.188(52) Uiso 1 d R .
H10E H 0.0203(7) -0.5262(12) 0.6894(3) 0.303(95) Uiso 1 d R .
H10F H 0.0713(7) -0.4101(12) 0.6571(3) 2.000(1022) Uiso 1 d R .
S2' S 0.39588(9) 0.5207(2) 0.96962(5) 0.0412(4) Uani 1 d . .
Co1 Co 0.49926(5) 0.68236(8) 1.00681(3) 0.0377(3) Uani 1 d . .
S3' S 0.44263(10) 0.6794(2) 1.08150(6) 0.0504(4) Uani 1 d . .
S3 S 0.59634(10) 0.8586(2) 1.04042(5) 0.0473(4) Uani 1 d . .
S2 S 0.51382(9) 0.7511(2) 0.92600(5) 0.0415(4) Uani 1 d . .
N1' N 0.1791(4) 0.3472(7) 0.9900(2) 0.077(2) Uani 1 d . .
C12' C 0.3462(3) 0.5759(7) 1.0645(2) 0.0460(15) Uani 1 d . .
C14' C 0.2896(4) 0.5548(8) 1.1046(3) 0.060(2) Uani 1 d . .
N2 N 0.7728(4) 1.1133(8) 1.0016(2) 0.079(2) Uani 1 d . .
C11' C 0.3231(3) 0.5052(6) 1.0162(2) 0.0428(14) Uani 1 d . .
C13' C 0.2428(4) 0.4168(8) 1.0023(2) 0.051(2) Uani 1 d . .
C11 C 0.6031(3) 0.8769(6) 0.9358(2) 0.0387(14) Uani 1 d . .
N2' N 0.2424(4) 0.5342(8) 1.1350(2) 0.089(2) Uani 1 d . .
C13 C 0.6383(4) 0.9317(7) 0.8891(3) 0.051(2) Uani 1 d . .
C12 C 0.6395(4) 0.9249(6) 0.9858(2) 0.0421(14) Uani 1 d . .
C14 C 0.7136(4) 1.0289(8) 0.9944(2) 0.053(2) Uani 1 d . .
N1 N 0.6642(4) 0.9744(7) 0.8522(2) 0.077(2) Uani 1 d . .
C4 C 0.0731(5) -0.1973(7) 0.8902(2) 0.062(2) Uani 1 d . .
C6' C -0.0812(6) -0.4224(8) 0.7820(3) 0.075(2) Uani 1 d . .
H6'A H -0.1116(6) -0.4763(8) 0.7512(3) 0.095(25) Uiso 1 d R .
H6'B H -0.0322(6) -0.4849(8) 0.7990(3) 0.259(72) Uiso 1 d R .
H6'C H -0.1223(6) -0.4035(8) 0.8065(3) 0.086(23) Uiso 1 d R .
C8 C 0.0797(8) -0.3653(9) 0.9063(3) 0.111(3) Uani 1 d . .
H8A H 0.1045(8) -0.3746(9) 0.9434(3) 0.110(27) Uiso 1 d R .
H8B H 0.0207(8) -0.4100(9) 0.9002(3) 0.130(42) Uiso 1 d R .
H8C H 0.1173(8) -0.4193(9) 0.8852(3) 0.078(24) Uiso 1 d R .
C8' C -0.0631(8) 0.1492(10) 0.7261(3) 0.108(3) Uani 1 d . .
H8'A H -0.0910(8) 0.1541(10) 0.6894(3) 0.130(32) Uiso 1 d R .
H8'B H -0.1043(8) 0.1859(10) 0.7485(3) 0.229(68) Uiso 1 d R .
H8'C H -0.0104(8) 0.2132(10) 0.7312(3) 0.128(40) Uiso 1 d R .
C6 C 0.1571(6) 0.1881(10) 0.8485(4) 0.097(3) Uani 1 d . .
H6A H 0.1901(6) 0.2354(10) 0.8799(4) 0.128(33) Uiso 1 d R .
H6B H 0.1978(6) 0.1567(10) 0.8250(4) 0.086(24) Uiso 1 d R .
H6C H 0.1150(6) 0.2618(10) 0.8305(4) 0.126(39) Uiso 1 d R .
C9' C 0.1274(6) -0.0156(11) 0.7156(3) 0.110(3) Uani 1 d . .
H9'A H 0.1196(6) -0.0192(11) 0.6773(3) 0.056(17) Uiso 1 d R .
H9'B H 0.1361(6) 0.0904(11) 0.7273(3) 0.153(41) Uiso 1 d R .
H9'C H 0.1788(6) -0.0763(11) 0.7302(3) 0.000(12) Uiso 1 d R .
C7 C 0.2318(5) -0.1621(14) 0.8657(4) 0.109(3) Uani 1 d . .
H7A H 0.2724(5) -0.1500(14) 0.8986(4) 0.173(43) Uiso 1 d R .
H7B H 0.2284(5) -0.2700(14) 0.8558(4) 0.208(58) Uiso 1 d R .
H7C H 0.2531(5) -0.1026(14) 0.8382(4) 0.178(56) Uiso 1 d R .

loop_
_atom_type_symbol
_atom_type_description
_atom_type_scat_dispersion_real
_atom_type_scat_dispersion_imag
_atom_type_scat_source
C C 0.0033 0.0016 'International Tables Vol C Tables 4.2.6.8 and 6.1.1.4'
H H 0.0000 0.0000 'International Tables Vol C Tables 4.2.6.8 and 6.1.1.4'
N N 0.0061 0.0033 'International Tables Vol C Tables 4.2.6.8 and 6.1.1.4'
S S 0.1246 0.1234 'International Tables Vol C Tables 4.2.6.8 and 6.1.1.4'
Fe Fe 0.3463 0.8444 'International Tables Vol C Tables 4.2.6.8 and 6.1.1.4'
Co Co 0.3494 0.9721 'International Tables Vol C Tables 4.2.6.8 and 6.1.1.4'

loop_
_geom_angle_atom_site_label_1
_geom_angle_atom_site_label_2
_geom_angle_atom_site_label_3
_geom_angle
_geom_angle_site_symmetry_1
_geom_angle_site_symmetry_3
_geom_angle_publ_flag
C1' Fe C1 175.8(2) . . ?
C1' Fe C5' 40.0(2) . . ?
C1 Fe C5' 136.4(3) . . ?
C1' Fe C2' 39.6(2) . . ?
C1 Fe C2' 144.2(2) . . ?
C5' Fe C2' 67.0(2) . . ?
C1' Fe C5 143.5(3) . . ?
C1 Fe C5 40.3(2) . . ?
C5' Fe C5 174.8(3) . . ?
C2' Fe C5 113.6(2) . . ?
C1' Fe C2 136.7(2) . . ?
C1 Fe C2 39.8(2) . . ?
C5' Fe C2 112.6(2) . . ?
C2' Fe C2 174.4(3) . . ?
C5 Fe C2 67.4(2) . . ?
C1' Fe C4' 66.5(2) . . ?
C1 Fe C4' 112.2(2) . . ?
C5' Fe C4' 40.1(2) . . ?
C2' Fe C4' 66.1(2) . . ?
C5 Fe C4' 134.9(3) . . ?
C2 Fe C4' 117.4(3) . . ?
C1' Fe C3 112.3(2) . . ?
C1 Fe C3 66.4(2) . . ?
C5' Fe C3 116.9(3) . . ?
C2' Fe C3 135.2(3) . . ?
C5 Fe C3 66.6(3) . . ?
C2 Fe C3 39.6(3) . . ?
C4' Fe C3 147.4(3) . . ?
C1' Fe C4 115.6(2) . . ?
C1 Fe C4 66.2(2) . . ?
C5' Fe C4 145.7(3) . . ?
C2' Fe C4 110.8(3) . . ?
C5 Fe C4 39.5(2) . . ?
C2 Fe C4 66.1(3) . . ?
C4' Fe C4 173.0(3) . . ?
C3 Fe C4 39.1(3) . . ?
C1' Fe C3' 65.3(2) . . ?
C1 Fe C3' 116.5(2) . . ?
C5' Fe C3' 66.3(2) . . ?
C2' Fe C3' 38.6(2) . . ?
C5 Fe C3' 110.7(2) . . ?
C2 Fe C3' 146.8(3) . . ?
C4' Fe C3' 39.2(2) . . ?
C3 Fe C3' 172.6(3) . . ?
C4 Fe C3' 134.6(3) . . ?
C1 S1 C10 100.7(3) . . ?
C1' S1' C10' 98.6(4) . . ?
C1' C5' C4' 106.1(5) . . ?
C1' C5' C9' 124.6(7) . . ?
C4' C5' C9' 129.3(7) . . ?
C1' C5' Fe 68.8(3) . . ?
C4' C5' Fe 70.6(3) . . ?
C9' C5' Fe 125.3(5) . . ?
C4 C5 C1 106.3(5) . . ?
C4 C5 C9 128.3(7) . . ?
C1 C5 C9 125.3(7) . . ?
C4 C5 Fe 71.1(3) . . ?
C1 C5 Fe 68.9(3) . . ?
C9 C5 Fe 127.2(5) . . ?
C3' C2' C1' 107.8(5) . . ?
C3' C2' C6' 126.1(6) . . ?
C1' C2' C6' 126.0(6) . . ?
C3' C2' Fe 72.3(3) . . ?
C1' C2' Fe 69.1(3) . . ?
C6' C2' Fe 126.8(4) . . ?
C3 C2 C1 107.2(6) . . ?
C3 C2 C6 126.9(7) . . ?
C1 C2 C6 125.8(7) . . ?
C3 C2 Fe 70.6(4) . . ?
C1 C2 Fe 69.3(3) . . ?
C6 C2 Fe 127.7(5) . . ?
C2' C3' C4' 108.8(5) . . ?
C2' C3' C7' 126.7(7) . . ?
C4' C3' C7' 124.4(7) . . ?
C2' C3' Fe 69.1(3) . . ?
C4' C3' Fe 69.5(3) . . ?
C7' C3' Fe 126.2(5) . . ?
C3' C4' C5' 107.7(5) . . ?
C3' C4' C8' 127.6(8) . . ?
C5' C4' C8' 124.6(8) . . ?
C3' C4' Fe 71.3(3) . . ?
C5' C4' Fe 69.4(3) . . ?
C8' C4' Fe 128.2(5) . . ?
C4 C3 C2 108.4(5) . . ?
C4 C3 C7 125.1(8) . . ?
C2 C3 C7 126.4(8) . . ?
C4 C3 Fe 71.0(3) . . ?
C2 C3 Fe 69.8(3) . . ?
C7 C3 Fe 126.7(5) . . ?
C2 C1 C5 109.0(5) . . ?
C2 C1 S1 125.4(5) . . ?
C5 C1 S1 125.6(5) . . ?
C2 C1 Fe 70.9(3) . . ?
C5 C1 Fe 70.8(3) . . ?
S1 C1 Fe 123.0(3) . . ?
C2' C1' C5' 109.6(5) . . ?
C2' C1' S1' 126.4(5) . . ?
C5' C1' S1' 124.0(5) . . ?
C2' C1' Fe 71.3(3) . . ?
C5' C1' Fe 71.1(3) . . ?
S1' C1' Fe 125.0(3) . . ?
C11' S2' Co1 103.9(2) . . ?
C11' S2' Co1 104.0(2) . 3_667 ?
Co1 S2' Co1 87.43(8) . 3_667 ?
S2 Co1 S3 91.01(7) . . ?
S2 Co1 S2' 86.46(7) . . ?
S3 Co1 S2' 175.44(6) . . ?
S2 Co1 S3' 157.71(7) . . ?
S3 Co1 S3' 90.04(7) . . ?
S2' Co1 S3' 90.87(7) . . ?
S2 Co1 S2' 105.90(7) . 3_667 ?
S3 Co1 S2' 91.76(8) . 3_667 ?
S2' Co1 S2' 92.57(8) . 3_667 ?
S3' Co1 S2' 96.32(7) . 3_667 ?
C12' S3' Co1 102.8(2) . . ?
C12 S3 Co1 103.4(2) . . ?
C11 S2 Co1 103.3(2) . . ?
C11' C12' C14' 118.9(5) . . ?
C11' C12' S3' 123.2(4) . . ?
C14' C12' S3' 117.8(5) . . ?
N2' C14' C12' 177.1(7) . . ?
C12' C11' C13' 123.0(5) . . ?
C12' C11' S2' 118.5(4) . . ?
C13' C11' S2' 118.5(4) . . ?
N1' C13' C11' 178.3(6) . . ?
C12 C11 C13 121.0(5) . . ?
C12 C11 S2 121.1(4) . . ?
C13 C11 S2 117.9(4) . . ?
N1 C13 C11 178.7(7) . . ?
C11 C12 C14 121.6(5) . . ?
C11 C12 S3 120.1(4) . . ?
C14 C12 S3 118.3(4) . . ?
N2 C14 C12 179.5(6) . . ?
C3 C4 C5 109.0(6) . . ?
C3 C4 C8 127.3(8) . . ?
C5 C4 C8 123.7(8) . . ?
C3 C4 Fe 70.0(4) . . ?
C5 C4 Fe 69.4(3) . . ?
C8 C4 Fe 128.0(5) . . ?

loop_
_geom_bond_atom_site_label_1
_geom_bond_atom_site_label_2
_geom_bond_distance
_geom_bond_site_symmetry_2
_geom_bond_publ_flag
Fe C1' 2.055(6) . ?
Fe C1 2.068(6) . ?
Fe C5' 2.085(6) . ?
Fe C2' 2.084(6) . ?
Fe C5 2.093(6) . ?
Fe C2 2.090(6) . ?
Fe C4' 2.101(6) . ?
Fe C3 2.101(6) . ?
Fe C4 2.114(6) . ?
Fe C3' 2.125(6) . ?
S1 C1 1.761(6) . ?
S1 C10 1.806(7) . ?
S1' C1' 1.768(6) . ?
S1' C10' 1.827(8) . ?
C5' C1' 1.416(9) . ?
C5' C4' 1.434(9) . ?
C5' C9' 1.540(9) . ?
C5 C4 1.421(9) . ?
C5 C1 1.433(9) . ?
C5 C9 1.495(9) . ?
C2' C3' 1.392(8) . ?
C2' C1' 1.401(8) . ?
C2' C6' 1.495(9) . ?
C2 C3 1.419(9) . ?
C2 C1 1.416(8) . ?
C2 C6 1.506(9) . ?
C3' C4' 1.416(9) . ?
C3' C7' 1.501(8) . ?
C4' C8' 1.489(9) . ?
C3 C4 1.409(9) . ?
C3 C7 1.507(10) . ?
S2' C11' 1.741(5) . ?
S2' Co1 2.189(2) . ?
S2' Co1 2.368(2) 3_667 ?
Co1 S2 2.177(2) . ?
Co1 S3 2.185(2) . ?
Co1 S3' 2.199(2) . ?
Co1 S2' 2.368(2) 3_667 ?
S3' C12' 1.703(6) . ?
S3 C12 1.718(6) . ?
S2 C11 1.715(6) . ?
N1' C13' 1.134(8) . ?
C12' C11' 1.363(8) . ?
C12' C14' 1.440(9) . ?
C14' N2' 1.143(7) . ?
N2 C14 1.144(7) . ?
C11' C13' 1.428(9) . ?
C11 C12 1.364(7) . ?
C11 C13 1.450(9) . ?
C13 N1 1.132(7) . ?
C12 C14 1.422(9) . ?
C4 C8 1.498(9) . ?
